data_2004921
_publ_section_title
;
Structure-Based Rationalization of the
Ionophore Character of Lead-Selective
Amide--Ether--Amine-Containing Macrocycles:
2,3-Benzo-1,4-dioxa-7,11,15-triazacycloheptadec-2-ene-6,16-dione and
2,3-Benzo-1,4-dioxa-7,10,13-triazacyclopentadec-2-ene-6,14-dione--Water (1/2)
;
_journal_name_full 'Acta Crystallographica C'
_journal_page_first 1232
_journal_page_last 1236
_journal_paper_doi 10.1107/S0108270195015198
_journal_volume 52
_journal_year 1996
_chemical_formula_iupac 'C14 H19 N3 O4 , 2H2 O'
_chemical_formula_moiety 'C14 H19 N3 O4 , 2H2 O'
_chemical_formula_sum 'C14 H23 N3 O6'
_chemical_formula_weight 329.352
_chemical_name_systematic 'Diaqua 5,6-benzo-4,7-dioxa-1,10,13-triazacyclopentadecane-2,9-dione'
_space_group_IT_number 9
_symmetry_cell_setting monoclinic
_symmetry_space_group_name_Hall 'I -2ya'
_symmetry_space_group_name_H-M 'I 1 a 1'
_audit_creation_method from_xtal_archive_file_using_CIFIO
_cell_angle_alpha 90
_cell_angle_beta 110.440(10)
_cell_angle_gamma 90
_cell_formula_units_Z 4
_cell_length_a 7.3684(9)
_cell_length_b 22.641(3)
_cell_length_c 10.479(2)
_cell_measurement_reflns_used 30
_cell_measurement_temperature 293
_cell_measurement_theta_max 40
_cell_measurement_theta_min 2
_cell_volume 1638.1(4)
_computing_data_reduction 'Xtal3.2 DIFDAT SORTRF ADDREF (Hall, Flack & Stewart, 1992)'
_computing_publication_material 'Xtal3.2 BONDLA CIFIO'
_computing_structure_refinement 'Xtal3.2 CRYLSQ'
_computing_structure_solution 'SIR92 (Altomare et al., 1992)'
_diffrn_ambient_temperature 293
_diffrn_measurement_device 'Seifert XRD3000S'
_diffrn_measurement_method \w-2\q
_diffrn_radiation_monochromator Graphite
_diffrn_radiation_source xray_tube
_diffrn_radiation_type CuK\a
_diffrn_radiation_wavelength 1.5418
_diffrn_reflns_av_R_equivalents .005
_diffrn_reflns_av_sigmaI/netI .014
_diffrn_reflns_limit_h_max 7
_diffrn_reflns_limit_h_min -8
_diffrn_reflns_limit_k_max 26
_diffrn_reflns_limit_k_min 0
_diffrn_reflns_limit_l_max 12
_diffrn_reflns_limit_l_min 0
_diffrn_reflns_number 1506
_diffrn_reflns_reduction_process equatorial_monochr_Lp
_diffrn_reflns_theta_max 64.86
_diffrn_reflns_theta_min 3.9
_diffrn_standards_decay_% none
_diffrn_standards_interval_count 100
_diffrn_standards_number 2
_exptl_absorpt_coefficient_mu 0.84
_exptl_absorpt_correction_type none
_exptl_absorpt_process_details none
_exptl_crystal_colour colourless
_exptl_crystal_density_diffrn 1.35
_exptl_crystal_density_meas 1.342
_exptl_crystal_density_method 'flotation in benzene/bromoform'
_exptl_crystal_description prism
_exptl_crystal_F_000 704
_exptl_crystal_size_max 0.3
_exptl_crystal_size_mid 0.3
_exptl_crystal_size_min 0.1
_refine_diff_density_max .217
_refine_diff_density_min -.256
_refine_ls_extinction_coef 353E1(11)
_refine_ls_extinction_method 'Zachariasen (1968)'
_refine_ls_goodness_of_fit_all 1.191
_refine_ls_goodness_of_fit_obs 1.128
_refine_ls_hydrogen_treatment noref
_refine_ls_matrix_type full
_refine_ls_number_constraints 0
_refine_ls_number_parameters 207
_refine_ls_number_reflns 1144
_refine_ls_number_restraints 0
_refine_ls_R_factor_all .05
_refine_ls_R_factor_obs .041
_refine_ls_shift/esd_max .491
_refine_ls_shift/esd_mean .067
_refine_ls_structure_factor_coef F
_refine_ls_weighting_scheme unit
_refine_ls_wR_factor_all .052
_refine_ls_wR_factor_obs .045
_reflns_number_observed 1144
_reflns_number_total 1363
_reflns_observed_criterion F>4.0\s(F)
_cod_data_source_file pa1212.cif
_cod_data_source_block II
_cod_original_sg_symbol_H-M 'I a'
_cod_database_code 2004921

loop_
_symmetry_equiv_pos_as_xyz
+x,+y,+z
1/2+x,-y,+z
1/2+x,1/2+y,1/2+z
+x,1/2-y,1/2+z

loop_
_atom_site_aniso_label
_atom_site_aniso_U_11
_atom_site_aniso_U_22
_atom_site_aniso_U_33
_atom_site_aniso_U_12
_atom_site_aniso_U_13
_atom_site_aniso_U_23
O1 .063(2) .034(2) .030(2) -.003(2) .002(2) -.001(2)
O2 .092(4) .050(3) .033(2) .005(2) .005(2) -.005(2)
O3 .108(4) .039(2) .044(2) -.023(2) .026(2) -.011(2)
O4 .068(3) .030(2) .033(2) -.008(2) .011(2) -.006(2)
O5 .109(4) .050(3) .051(3) .008(3) .030(3) -.002(2)
O6 .094(4) .053(3) .063(3) .026(3) .007(3) .002(2)
N1 .067(4) .042(3) .032(3) .006(3) .010(3) .002(2)
N2 .069(4) .043(3) .046(3) -.005(3) .024(3) .004(2)
N3 .079(4) .032(3) .042(3) -.005(3) .015(3) -.001(2)
C1 .055(4) .036(3) .034(3) -.004(3) .005(3) -.004(3)
C2 .050(4) .043(4) .034(3) .001(3) .012(3) .000(3)
C3 .073(5) .054(4) .033(3) .006(3) .009(3) .011(3)
C4 .067(4) .054(4) .049(4) .006(3) .024(3) .016(3)
C5 .076(5) .040(4) .063(4) -.002(3) .023(4) .012(3)
C6 .102(6) .031(3) .058(5) .004(4) .022(4) -.001(3)
C7 .058(4) .038(3) .043(3) -.009(3) .024(3) -.004(3)
C8 .060(4) .038(3) .037(3) -.009(3) .019(3) -.007(2)
C9 .043(3) .034(3) .035(3) .000(3) .017(3) .000(3)
C10 .047(4) .049(4) .034(3) .000(3) .010(3) .001(3)
C11 .063(4) .037(3) .049(4) .009(3) .015(3) .005(3)
C12 .060(4) .049(4) .042(3) .012(3) .017(3) .009(3)
C13 .055(4) .037(3) .040(3) .003(3) .017(3) -.004(3)
C14 .044(3) .034(3) .030(3) .004(3) .011(2) .001(2)

loop_
_atom_site_label
_atom_site_fract_x
_atom_site_fract_y
_atom_site_fract_z
_atom_site_U_iso_or_equiv
_atom_site_thermal_displace_type
_atom_site_calc_flag
_atom_site_calc_attached_atom
O1 .39886 .02470(10) .33506 .046(2) Uani yes yes
O2 .6907(10) .0378(2) .6821(6) .063(3) Uani yes yes
O3 .1016(10) -0.1777(2) -.0283(6) .064(2) Uani yes yes
O4 .1995(9) -.0378(2) .1304(6) .046(2) Uani yes yes
O5 .1346(10) -0.1573(2) .7168(6) .069(3) Uani yes yes
O6 -.0869(11) -0.2130(2) .4761(6) .075(3) Uani yes yes
N1 .5832(11) -.0410(2) .5424(6) .049(3) Uani yes yes
N2 .5235(11) -0.1565(2) .4582(7) .051(3) Uani yes yes
N3 .2763(11) -0.1472(2) .1856(7) .053(3) Uani yes yes
C1 .5166(12) .0570(3) .4496(7) .045(3) Uani yes yes
C2 .6037(11) .0165(3) .5683(7) .043(3) Uani yes yes
C3 .6608(12) -.0872(3) .6451(7) .056(3) Uani yes yes
C4 .5454(12) -0.1431(3) .5972(8) .056(4) Uani yes yes
C5 .3862(13) -0.2029(3) .3953(8) .060(4) Uani yes yes
C6 .3458(14) -0.2054(3) .2445(8) .065(4) Uani yes yes
C7 .1645(12) -0.1387(3) .0577(7) .045(3) Uani yes yes
C8 .1092(11) -.0749(3) .0157(7) .045(3) Uani yes yes
C9 .1874(11) .0224(2) .1086(7) .037(3) Uani yes yes
C10 .0801(11) .0492(3) -.0116(7) .045(3) Uani yes yes
C11 .1920(12) .1440(3) .0862(8) .051(3) Uani yes yes
C12 .0833(11) .1111(3) -.0226(7) .050(3) Uani yes yes
C13 .3017(11) .1170(2) .2090(7) .044(3) Uani yes yes
C14 .2992(11) .0564(2) .2202(7) .036(3) Uani yes yes
H10 .5049 -0.0539 .4453 .040 Uiso yes yes
H20 .5943 -0.1344 .4062 .040 Uiso yes yes
H30 .3176 -0.1116 .2484 .040 Uiso yes yes
H11 .4399 .0905 .4723 .040 Uiso yes yes
H12 .6149 .0818 .4273 .040 Uiso yes yes
H31 .6649 -0.0738 .7404 .040 Uiso yes yes
H32 .8064 -0.0929 .6704 .040 Uiso yes yes
H41 .6044 -0.1783 .6589 .040 Uiso yes yes
H42 .4173 -0.1419 .6115 .040 Uiso yes yes
H51 .2619 -0.1972 .4186 .040 Uiso yes yes
H52 .4284 -0.2414 .4458 .040 Uiso yes yes
H61 .4599 -0.2208 .2216 .040 Uiso yes yes
H62 .2499 -0.2388 .1971 .040 Uiso yes yes
H81 .1422 -0.0636 -0.0651 .040 Uiso yes yes
H82 -0.0342 -0.0699 -0.0208 .040 Uiso yes yes
H100 -0.0005 .0248 -0.0908 .040 Uiso yes yes
H110 .1966 .1884 .0807 .040 Uiso yes yes
H120 .0059 .1317 -0.1115 .040 Uiso yes yes
H130 .3835 .1416 .2892 .040 Uiso yes yes
H111 .0383 -0.1630 .7759 .040 Uiso yes yes
H112 .1403 -0.1155 .7028 .040 Uiso yes yes
H211 -0.0430 -0.2500 .4868 .040 Uiso yes yes
H212 -0.0140 -0.1967 .5612 .040 Uiso yes yes

loop_
_atom_type_symbol
_atom_type_scat_dispersion_real
_atom_type_scat_dispersion_imag
_atom_type_scat_source
C .017 .009 'International Tables'
N .029 .018 'International Tables'
O .047 .032 'International Tables'
H 0 0 'International Tables'

loop_
_geom_angle_atom_site_label_1
_geom_angle_atom_site_label_2
_geom_angle_atom_site_label_3
_geom_angle
_geom_angle_publ_flag
C14 O1 C1 117.1(4) yes
C9 O4 C8 117.3(5) yes
H112 O5 H111 105.8(6) ?
H211 O6 H212 100.9(5) ?
H10 N1 C2 118.0(5) ?
H10 N1 C3 117.8(5) ?
C2 N1 C3 124.2(6) yes
H20 N2 C4 123.0(6) ?
H20 N2 C5 121.7(7) ?
C4 N2 C5 115.2(7) yes
H30 N3 C7 118.8(5) ?
H30 N3 C6 117.2(6) ?
C7 N3 C6 124.0(5) yes
H12 C1 H11 98.1(5) ?
H12 C1 O1 111.7(7) ?
H12 C1 C2 113.6(7) ?
H11 C1 O1 110.8(6) ?
H11 C1 C2 111.9(7) ?
O1 C1 C2 110.3(5) yes
O2 C2 N1 124.3(6) yes
O2 C2 C1 119.3(5) yes
N1 C2 C1 116.5(6) yes
H32 C3 H31 96.5(5) ?
H32 C3 N1 112.7(8) ?
H32 C3 C4 113.6(6) ?
H31 C3 N1 111.8(6) ?
H31 C3 C4 113.0(8) ?
N1 C3 C4 108.9(5) yes
H42 C4 H41 98.1(8) ?
H42 C4 N2 112.1(6) ?
H42 C4 C3 112.1(7) ?
H41 C4 N2 110.4(7) ?
H41 C4 C3 112.2(6) ?
N2 C4 C3 111.3(7) yes
H52 C5 H51 96.8(8) ?
H52 C5 N2 110.5(6) ?
H52 C5 C6 115.4(7) ?
H51 C5 N2 109.8(7) ?
H51 C5 C6 112.7(7) ?
N2 C5 C6 110.9(7) yes
H61 C6 H62 96.9(6) ?
H61 C6 N3 113.9(8) ?
H61 C6 C5 112.7(7) ?
H62 C6 N3 112.0(7) ?
H62 C6 C5 112.5(8) ?
N3 C6 C5 108.6(6) yes
O3 C7 N3 125.5(6) yes
O3 C7 C8 118.4(6) yes
N3 C7 C8 116.1(5) yes
H81 C8 H82 100.7(6) ?
H81 C8 O4 112.7(6) ?
H81 C8 C7 111.8(7) ?
H82 C8 O4 112.1(7) ?
H82 C8 C7 111.1(6) ?
O4 C8 C7 108.4(5) yes
C10 C9 O4 124.9(6) yes
C10 C9 C14 120.3(5) yes
O4 C9 C14 114.8(5) yes
H100 C10 C9 120.1(6) ?
H100 C10 C12 120.3(6) ?
C9 C10 C12 119.7(6) yes
H110 C11 C12 121.3(6) ?
H110 C11 C13 117.9(6) ?
C12 C11 C13 120.8(5) yes
H120 C12 C11 119.5(6) ?
H120 C12 C10 120.7(6) ?
C11 C12 C10 119.9(6) yes
H130 C13 C14 119.9(6) ?
H130 C13 C11 120.6(5) ?
C14 C13 C11 119.5(6) yes
O1 C14 C13 125.2(5) yes
O1 C14 C9 115.0(4) yes
C13 C14 C9 119.9(6) yes

loop_
_geom_bond_atom_site_label_1
_geom_bond_atom_site_label_2
_geom_bond_distance
_geom_bond_publ_flag
O1 C14 1.373(6) yes
O1 C1 1.414(7) yes
O2 C2 1.238(9) yes
O3 C7 1.231(8) yes
O4 C9 1.379(6) yes
O4 C8 1.427(8) yes
O5 H112 .961(5) ?
O5 H111 1.100(8) ?
O6 H211 .890(5) ?
O6 H212 .941(6) ?
N1 H10 1.021(6) ?
N1 C2 1.327(8) yes
N1 C3 1.467(9) yes
N2 H20 1.008(8) ?
N2 C4 1.441(11) yes
N2 C5 1.447(9) yes
N3 H30 1.018(5) ?
N3 C7 1.319(9) yes
N3 C6 1.470(8) yes
C1 H12 1.006(9) ?
C1 H11 1.022(8) ?
C1 C2 1.497(9) yes
C3 H32 1.019(9) ?
C3 H31 1.034(8) ?
C3 C4 1.509(10) yes
C4 H42 1.010(10) ?
C4 H41 1.023(7) ?
C5 H52 1.012(7) ?
C5 H51 1.040(10) ?
C5 C6 1.504(12) yes
C6 H61 1.010(10) ?
C6 H62 1.035(7) ?
C7 C8 1.522(9) yes
C8 H81 .993(8) ?
C8 H82 .997(8) ?
C9 C10 1.374(9) yes
C9 C14 1.403(8) yes
C10 H100 1.001(6) ?
C10 C12 1.407(8) yes
C11 H110 1.007(6) ?
C11 C12 1.364(9) yes
C11 C13 1.399(9) yes
C12 H120 1.019(6) ?
C13 H130 1.012(6) ?
C13 C14 1.379(8) yes

loop_
_geom_torsion_atom_site_label_1
_geom_torsion_atom_site_label_2
_geom_torsion_atom_site_label_3
_geom_torsion_atom_site_label_4
_geom_torsion
_geom_torsion_publ_flag
O1 C14 C9 O4 -2.0(10) yes
C1 O1 C14 C9 178.8(7) yes
C8 O4 C9 C14 -172.1(8) yes
